data_7157093
loop_
_publ_author_name
'Kurian, Jais'
'M, Muraleedharan Kannoth'

_publ_section_title
;
 Synthesis of new cyclazines and 4,5-diaryl-1H-pyrrol-3(2H)-one units in
 discoipyrroles from indolizinone-DMAD cycloadducts.
;
_journal_issue 39
_journal_name_full 'Organic &amp; biomolecular chemistry'
_journal_page_first 8832
_journal_page_last 8848
_journal_paper_doi 10.1039/c9ob01655d
_journal_volume 17
_journal_year 2019
_chemical_formula_moiety 'C36 H34 N2 O4'
_chemical_formula_sum 'C36 H34 N2 O4'
_chemical_formula_weight 558.65
_space_group_crystal_system triclinic
_space_group_IT_number 2
_space_group_name_Hall '-P 1'
_space_group_name_H-M_alt 'P -1'
_symmetry_space_group_name_Hall '-P 1'
_symmetry_space_group_name_H-M 'P -1'
_atom_sites_solution_hydrogens mixed
_audit_creation_method SHELXL-2014/7
_audit_update_record
;
2019-04-08 deposited with the CCDC.    2019-09-18 downloaded from the CCDC.
;
_cell_angle_alpha 67.133(5)
_cell_angle_beta 76.352(5)
_cell_angle_gamma 89.759(5)
_cell_formula_units_Z 2
_cell_length_a 11.6409(14)
_cell_length_b 11.8981(11)
_cell_length_c 12.5461(14)
_cell_measurement_reflns_used 701
_cell_measurement_temperature 296(2)
_cell_measurement_theta_max 21.07
_cell_measurement_theta_min 2.72
_cell_volume 1548.5(3)
_computing_cell_refinement 'Bruker SAINT'
_computing_data_collection 'Bruker APEX2'
_computing_data_reduction 'Bruker SAINT'
_computing_molecular_graphics 'Bruker SHELXTL'
_computing_publication_material 'Bruker SHELXTL'
_computing_structure_refinement 'SHELXL-2014/7 (Sheldrick, 2014)'
_computing_structure_solution 'SHELXS-97 (Sheldrick 2008)'
_diffrn_ambient_temperature 296(2)
_diffrn_measured_fraction_theta_full 0.991
_diffrn_measured_fraction_theta_max 0.991
_diffrn_measurement_device_type 'Bruker APEX-II CCD'
_diffrn_measurement_method '\f and \w scans'
_diffrn_radiation_type MoK\a
_diffrn_radiation_wavelength 0.71073
_diffrn_reflns_av_R_equivalents 0.1131
_diffrn_reflns_av_unetI/netI 0.1235
_diffrn_reflns_Laue_measured_fraction_full 0.991
_diffrn_reflns_Laue_measured_fraction_max 0.991
_diffrn_reflns_limit_h_max 12
_diffrn_reflns_limit_h_min -12
_diffrn_reflns_limit_k_max 12
_diffrn_reflns_limit_k_min -11
_diffrn_reflns_limit_l_max 13
_diffrn_reflns_limit_l_min -13
_diffrn_reflns_number 15502
_diffrn_reflns_point_group_measured_fraction_full 0.991
_diffrn_reflns_point_group_measured_fraction_max 0.991
_diffrn_reflns_theta_full 22.629
_diffrn_reflns_theta_max 22.629
_diffrn_reflns_theta_min 1.866
_exptl_absorpt_coefficient_mu 0.078
_exptl_absorpt_correction_T_max 0.992
_exptl_absorpt_correction_T_min 0.980
_exptl_absorpt_correction_type multi-scan
_exptl_absorpt_process_details 'SADABS V2014/5(Bruker AXS.Inc)'
_exptl_crystal_colour yellow
_exptl_crystal_density_diffrn 1.198
_exptl_crystal_description Needle
_exptl_crystal_F_000 592
_exptl_crystal_size_max 0.260
_exptl_crystal_size_mid 0.120
_exptl_crystal_size_min 0.100
_refine_diff_density_max 0.193
_refine_diff_density_min -0.216
_refine_diff_density_rms 0.046
_refine_ls_extinction_coef 0.0089(14)
_refine_ls_extinction_expression Fc^*^=kFc[1+0.001xFc^2^\l^3^/sin(2\q)]^-1/4^
_refine_ls_extinction_method 'SHELXL-2014/7 (Sheldrick 2014'
_refine_ls_goodness_of_fit_ref 0.949
_refine_ls_hydrogen_treatment mixed
_refine_ls_matrix_type full
_refine_ls_number_parameters 392
_refine_ls_number_reflns 4085
_refine_ls_number_restraints 0
_refine_ls_restrained_S_all 0.949
_refine_ls_R_factor_all 0.1481
_refine_ls_R_factor_gt 0.0563
_refine_ls_shift/su_max 0.000
_refine_ls_shift/su_mean 0.000
_refine_ls_structure_factor_coef Fsqd
_refine_ls_weighting_details 'w=1/[\s^2^(Fo^2^)+(0.0583P)^2^] where P=(Fo^2^+2Fc^2^)/3'
_refine_ls_weighting_scheme calc
_refine_ls_wR_factor_gt 0.1161
_refine_ls_wR_factor_ref 0.1580
_reflns_Friedel_coverage 0.000
_reflns_number_gt 1991
_reflns_number_total 4085
_reflns_threshold_expression 'I > 2\s(I)'
_cod_data_source_file c9ob01655d2.cif
_cod_data_source_block 44
_cod_depositor_comments 'Adding full bibliography for 7157092--7157094.cif.'
_cod_database_code 7157093
_shelx_shelxl_version_number 2014/7
_shelx_space_group_comment
; 
The symmetry employed for this shelxl refinement is uniquely defined 
by the following loop, which should always be used as a source of 
symmetry information in preference to the above space-group names. 
They are only intended as comments. 
;
_shelx_estimated_absorpt_t_min 0.980
_shelx_estimated_absorpt_t_max 0.992

loop_
_space_group_symop_operation_xyz
'x, y, z'
'-x, -y, -z'

loop_
_atom_site_label
_atom_site_type_symbol
_atom_site_fract_x
_atom_site_fract_y
_atom_site_fract_z
_atom_site_U_iso_or_equiv
_atom_site_adp_type
_atom_site_occupancy
_atom_site_site_symmetry_order
_atom_site_calc_flag
_atom_site_refinement_flags_posn
_atom_site_refinement_flags_adp
C1 C 0.9193(4) 0.8709(3) 0.3369(4) 0.0388(11) Uani 1 1 d . .
C2 C 0.8768(4) 0.7683(3) 0.3264(4) 0.0384(11) Uani 1 1 d . .
C3 C 0.7646(4) 0.7256(4) 0.4122(4) 0.0449(12) Uani 1 1 d . .
C4 C 0.7378(4) 0.8114(4) 0.4776(4) 0.0455(12) Uani 1 1 d . .
C5 C 1.0247(4) 0.9583(3) 0.2616(4) 0.0386(11) Uani 1 1 d . .
C6 C 1.0894(4) 1.0120(4) 0.3116(4) 0.0519(13) Uani 1 1 d . .
H6 H 1.0680 0.9921 0.3935 0.062 Uiso 1 1 calc R U
C7 C 1.1863(5) 1.0958(4) 0.2387(6) 0.0713(17) Uani 1 1 d . .
H7 H 1.2306 1.1317 0.2721 0.086 Uiso 1 1 calc R U
C8 C 1.2175(5) 1.1263(4) 0.1182(5) 0.0703(16) Uani 1 1 d . .
H8 H 1.2834 1.1818 0.0701 0.084 Uiso 1 1 calc R U
C9 C 1.1519(4) 1.0753(4) 0.0677(4) 0.0579(14) Uani 1 1 d . .
H9 H 1.1716 1.0982 -0.0147 0.070 Uiso 1 1 calc R U
C10 C 1.0571(4) 0.9902(3) 0.1394(4) 0.0439(12) Uani 1 1 d . .
H10 H 1.0142 0.9537 0.1055 0.053 Uiso 1 1 calc R U
C11 C 0.9373(4) 0.7076(3) 0.2494(4) 0.0392(12) Uani 1 1 d . .
C12 C 1.0572(4) 0.6901(4) 0.2363(4) 0.0495(13) Uani 1 1 d . .
H12 H 1.1012 0.7185 0.2754 0.059 Uiso 1 1 calc R U
C13 C 1.1111(5) 0.6306(4) 0.1654(5) 0.0634(15) Uani 1 1 d . .
H13 H 1.1916 0.6206 0.1561 0.076 Uiso 1 1 calc R U
C14 C 1.0478(5) 0.5862(4) 0.1088(5) 0.0685(16) Uani 1 1 d . .
H14 H 1.0849 0.5457 0.0619 0.082 Uiso 1 1 calc R U
C15 C 0.9298(5) 0.6017(4) 0.1215(5) 0.0660(16) Uani 1 1 d . .
H15 H 0.8867 0.5721 0.0825 0.079 Uiso 1 1 calc R U
C16 C 0.8739(4) 0.6613(4) 0.1920(4) 0.0504(13) Uani 1 1 d . .
H16 H 0.7932 0.6703 0.2010 0.060 Uiso 1 1 calc R U
C17 C 0.7919(5) 0.6699(4) 0.6489(5) 0.0752(16) Uani 1 1 d . .
H17A H 0.7997 0.6092 0.6155 0.113 Uiso 1 1 calc R U
H17B H 0.7646 0.6302 0.7344 0.113 Uiso 1 1 calc R U
H17C H 0.8676 0.7154 0.6276 0.113 Uiso 1 1 calc R U
C18 C 0.6327(4) 0.8819(4) 0.4497(4) 0.0611(15) Uani 1 1 d . .
H18A H 0.5623 0.8259 0.4798 0.092 Uiso 1 1 calc R U
H18B H 0.6464 0.9253 0.3647 0.092 Uiso 1 1 calc R U
H18C H 0.6226 0.9394 0.4870 0.092 Uiso 1 1 calc R U
C19 C 0.3344(4) 0.6268(3) 0.6632(4) 0.0383(11) Uani 1 1 d . .
C20 C 0.2870(4) 0.7289(4) 0.6745(4) 0.0427(12) Uani 1 1 d . .
C21 C 0.2187(4) 0.7745(4) 0.5894(4) 0.0465(13) Uani 1 1 d . .
C22 C 0.2260(4) 0.6891(4) 0.5226(4) 0.0436(12) Uani 1 1 d . .
C23 C 0.4021(4) 0.5399(3) 0.7388(4) 0.0405(12) Uani 1 1 d . .
C24 C 0.4934(4) 0.4862(4) 0.6891(5) 0.0545(14) Uani 1 1 d . .
H24 H 0.5131 0.5063 0.6071 0.065 Uiso 1 1 calc R U
C25 C 0.5550(5) 0.4037(4) 0.7597(6) 0.0689(16) Uani 1 1 d . .
H25 H 0.6163 0.3685 0.7252 0.083 Uiso 1 1 calc R U
C26 C 0.5267(5) 0.3724(4) 0.8815(6) 0.0696(17) Uani 1 1 d . .
H26 H 0.5690 0.3167 0.9289 0.084 Uiso 1 1 calc R U
C27 C 0.4360(5) 0.4238(4) 0.9322(5) 0.0589(15) Uani 1 1 d . .
H27 H 0.4156 0.4018 1.0145 0.071 Uiso 1 1 calc R U
C28 C 0.3751(4) 0.5081(4) 0.8615(4) 0.0490(13) Uani 1 1 d . .
H28 H 0.3150 0.5442 0.8963 0.059 Uiso 1 1 calc R U
C29 C 0.3084(4) 0.7887(3) 0.7519(4) 0.0441(12) Uani 1 1 d . .
C30 C 0.4220(4) 0.8103(4) 0.7616(4) 0.0490(13) Uani 1 1 d . .
H30 H 0.4862 0.7845 0.7199 0.059 Uiso 1 1 calc R U
C31 C 0.4409(5) 0.8693(4) 0.8317(4) 0.0585(14) Uani 1 1 d . .
H31 H 0.5177 0.8837 0.8363 0.070 Uiso 1 1 calc R U
C32 C 0.3475(6) 0.9073(4) 0.8952(5) 0.0678(16) Uani 1 1 d . .
H32 H 0.3605 0.9465 0.9432 0.081 Uiso 1 1 calc R U
C33 C 0.2350(5) 0.8867(4) 0.8868(4) 0.0631(15) Uani 1 1 d . .
H33 H 0.1715 0.9125 0.9293 0.076 Uiso 1 1 calc R U
C34 C 0.2142(4) 0.8282(4) 0.8160(4) 0.0532(13) Uani 1 1 d . .
H34 H 0.1373 0.8152 0.8112 0.064 Uiso 1 1 calc R U
C35 C 0.1062(4) 0.6204(4) 0.5481(4) 0.0582(14) Uani 1 1 d . .
H35A H 0.0516 0.6779 0.5183 0.087 Uiso 1 1 calc R U
H35B H 0.0762 0.5758 0.6329 0.087 Uiso 1 1 calc R U
H35C H 0.1152 0.5643 0.5094 0.087 Uiso 1 1 calc R U
C36 C 0.3688(4) 0.8311(4) 0.3517(4) 0.0748(17) Uani 1 1 d . .
H36A H 0.3604 0.8911 0.3858 0.112 Uiso 1 1 calc R U
H36B H 0.3853 0.8715 0.2662 0.112 Uiso 1 1 calc R U
H36C H 0.4330 0.7838 0.3731 0.112 Uiso 1 1 calc R U
N1 N 0.8493(3) 0.8921(3) 0.4293(3) 0.0469(11) Uani 1 1 d . .
N2 N 0.3115(3) 0.6069(3) 0.5699(3) 0.0446(11) Uani 1 1 d . .
O1 O 0.6958(3) 0.6347(3) 0.4375(3) 0.0616(10) Uani 1 1 d . .
O2 O 0.7090(3) 0.7507(2) 0.6035(3) 0.0515(9) Uani 1 1 d . .
O3 O 0.1620(3) 0.8656(3) 0.5640(3) 0.0617(10) Uani 1 1 d . .
O4 O 0.2609(3) 0.7515(2) 0.3963(3) 0.0528(9) Uani 1 1 d . .
H1N H 0.845(4) 0.970(4) 0.429(4) 0.062(14) Uiso 1 1 d . .
H2N H 0.302(3) 0.530(4) 0.584(4) 0.052(14) Uiso 1 1 d . .

loop_
_atom_site_aniso_label
_atom_site_aniso_U_11
_atom_site_aniso_U_22
_atom_site_aniso_U_33
_atom_site_aniso_U_23
_atom_site_aniso_U_13
_atom_site_aniso_U_12
C1 0.046(3) 0.034(2) 0.039(3) -0.017(2) -0.013(2) 0.011(2)
C2 0.043(3) 0.029(2) 0.042(3) -0.015(2) -0.008(2) 0.000(2)
C3 0.060(3) 0.032(3) 0.048(3) -0.023(2) -0.011(3) 0.004(2)
C4 0.054(3) 0.036(2) 0.043(3) -0.017(2) -0.004(3) 0.002(2)
C5 0.045(3) 0.029(2) 0.042(3) -0.017(2) -0.005(2) 0.002(2)
C6 0.061(4) 0.051(3) 0.051(3) -0.027(3) -0.016(3) -0.004(3)
C7 0.070(4) 0.066(3) 0.085(5) -0.040(3) -0.015(4) -0.013(3)
C8 0.067(4) 0.054(3) 0.079(5) -0.024(3) -0.004(4) -0.018(3)
C9 0.067(4) 0.046(3) 0.052(3) -0.016(3) -0.002(3) -0.012(3)
C10 0.050(3) 0.036(2) 0.045(3) -0.018(2) -0.008(3) -0.002(2)
C11 0.047(3) 0.032(2) 0.036(3) -0.013(2) -0.006(2) 0.002(2)
C12 0.058(4) 0.038(3) 0.051(3) -0.021(2) -0.006(3) 0.005(2)
C13 0.061(4) 0.054(3) 0.074(4) -0.032(3) -0.005(3) 0.010(3)
C14 0.080(5) 0.064(3) 0.067(4) -0.044(3) 0.003(3) 0.002(3)
C15 0.080(4) 0.069(3) 0.071(4) -0.053(3) -0.014(3) 0.003(3)
C16 0.058(3) 0.044(3) 0.049(3) -0.019(2) -0.011(3) -0.006(2)
C17 0.092(4) 0.067(3) 0.063(4) -0.019(3) -0.025(3) 0.025(3)
C18 0.050(3) 0.061(3) 0.069(4) -0.023(3) -0.016(3) 0.016(3)
C19 0.039(3) 0.037(3) 0.042(3) -0.018(2) -0.010(2) 0.003(2)
C20 0.054(3) 0.034(2) 0.047(3) -0.021(2) -0.015(3) 0.006(2)
C21 0.059(3) 0.033(3) 0.049(3) -0.019(2) -0.013(3) 0.006(2)
C22 0.060(3) 0.032(2) 0.041(3) -0.013(2) -0.019(3) 0.003(2)
C23 0.048(3) 0.030(2) 0.046(3) -0.018(2) -0.013(3) 0.002(2)
C24 0.064(4) 0.042(3) 0.059(4) -0.022(3) -0.015(3) 0.017(3)
C25 0.068(4) 0.059(3) 0.083(5) -0.030(3) -0.024(4) 0.027(3)
C26 0.079(5) 0.045(3) 0.080(5) -0.011(3) -0.035(4) 0.019(3)
C27 0.073(4) 0.039(3) 0.058(4) -0.003(3) -0.034(3) -0.001(3)
C28 0.051(3) 0.047(3) 0.048(4) -0.022(3) -0.004(3) -0.003(2)
C29 0.054(3) 0.034(2) 0.045(3) -0.017(2) -0.010(3) 0.003(2)
C30 0.061(4) 0.039(3) 0.045(3) -0.015(2) -0.014(3) 0.005(2)
C31 0.076(4) 0.045(3) 0.057(4) -0.018(3) -0.026(3) 0.000(3)
C32 0.096(5) 0.063(3) 0.065(4) -0.036(3) -0.039(4) 0.016(3)
C33 0.080(4) 0.065(3) 0.055(4) -0.038(3) -0.010(3) 0.018(3)
C34 0.065(4) 0.048(3) 0.056(4) -0.030(3) -0.018(3) 0.013(2)
C35 0.062(4) 0.054(3) 0.061(4) -0.023(3) -0.020(3) 0.003(3)
C36 0.085(4) 0.060(3) 0.068(4) -0.020(3) -0.006(3) -0.014(3)
N1 0.055(3) 0.038(2) 0.055(3) -0.028(2) -0.011(2) 0.002(2)
N2 0.061(3) 0.030(2) 0.049(3) -0.018(2) -0.022(2) 0.0106(19)
O1 0.068(2) 0.0472(19) 0.067(2) -0.0332(17) 0.0064(19) -0.0162(17)
O2 0.059(2) 0.0468(18) 0.046(2) -0.0183(16) -0.0086(18) 0.0091(16)
O3 0.087(3) 0.0488(19) 0.070(2) -0.0338(18) -0.040(2) 0.0318(18)
O4 0.068(2) 0.0442(18) 0.046(2) -0.0159(16) -0.0184(18) 0.0010(16)

loop_
_atom_type_symbol
_atom_type_description
_atom_type_scat_dispersion_real
_atom_type_scat_dispersion_imag
_atom_type_scat_source
C C 0.0033 0.0016 'International Tables Vol C Tables 4.2.6.8 and 6.1.1.4'
H H 0.0000 0.0000 'International Tables Vol C Tables 4.2.6.8 and 6.1.1.4'
N N 0.0061 0.0033 'International Tables Vol C Tables 4.2.6.8 and 6.1.1.4'
O O 0.0106 0.0060 'International Tables Vol C Tables 4.2.6.8 and 6.1.1.4'

loop_
_geom_angle_atom_site_label_1
_geom_angle_atom_site_label_2
_geom_angle_atom_site_label_3
_geom_angle
N1 C1 C2 112.7(4)
N1 C1 C5 117.9(4)
C2 C1 C5 129.3(4)
C1 C2 C3 106.6(4)
C1 C2 C11 127.7(4)
C3 C2 C11 125.6(3)
O1 C3 C2 129.7(4)
O1 C3 C4 121.6(4)
C2 C3 C4 108.7(3)
O2 C4 N1 112.6(4)
O2 C4 C18 105.2(4)
N1 C4 C18 111.9(4)
O2 C4 C3 114.0(3)
N1 C4 C3 101.4(3)
C18 C4 C3 111.9(4)
C6 C5 C10 119.4(4)
C6 C5 C1 120.5(4)
C10 C5 C1 120.0(4)
C5 C6 C7 119.5(5)
C5 C6 H6 120.3
C7 C6 H6 120.3
C8 C7 C6 120.5(5)
C8 C7 H7 119.7
C6 C7 H7 119.7
C7 C8 C9 120.3(5)
C7 C8 H8 119.9
C9 C8 H8 119.9
C8 C9 C10 119.7(5)
C8 C9 H9 120.2
C10 C9 H9 120.2
C9 C10 C5 120.6(4)
C9 C10 H10 119.7
C5 C10 H10 119.7
C16 C11 C12 118.2(4)
C16 C11 C2 120.3(4)
C12 C11 C2 121.4(4)
C13 C12 C11 120.2(5)
C13 C12 H12 119.9
C11 C12 H12 119.9
C14 C13 C12 121.0(5)
C14 C13 H13 119.5
C12 C13 H13 119.5
C15 C14 C13 119.7(5)
C15 C14 H14 120.1
C13 C14 H14 120.1
C14 C15 C16 120.3(5)
C14 C15 H15 119.8
C16 C15 H15 119.8
C15 C16 C11 120.6(5)
C15 C16 H16 119.7
C11 C16 H16 119.7
O2 C17 H17A 109.5
O2 C17 H17B 109.5
H17A C17 H17B 109.5
O2 C17 H17C 109.5
H17A C17 H17C 109.5
H17B C17 H17C 109.5
C4 C18 H18A 109.5
C4 C18 H18B 109.5
H18A C18 H18B 109.5
C4 C18 H18C 109.5
H18A C18 H18C 109.5
H18B C18 H18C 109.5
N2 C19 C20 112.9(4)
N2 C19 C23 118.9(4)
C20 C19 C23 128.2(4)
C19 C20 C21 107.2(4)
C19 C20 C29 128.0(4)
C21 C20 C29 124.7(4)
O3 C21 C20 131.1(4)
O3 C21 C22 121.3(4)
C20 C21 C22 107.6(4)
O4 C22 N2 112.9(4)
O4 C22 C35 104.5(4)
N2 C22 C35 112.0(3)
O4 C22 C21 113.7(3)
N2 C22 C21 102.3(4)
C35 C22 C21 111.8(4)
C24 C23 C28 118.3(4)
C24 C23 C19 120.5(4)
C28 C23 C19 121.2(4)
C25 C24 C23 120.5(5)
C25 C24 H24 119.7
C23 C24 H24 119.7
C24 C25 C26 120.5(5)
C24 C25 H25 119.7
C26 C25 H25 119.7
C27 C26 C25 119.7(5)
C27 C26 H26 120.2
C25 C26 H26 120.2
C26 C27 C28 120.0(5)
C26 C27 H27 120.0
C28 C27 H27 120.0
C27 C28 C23 120.9(5)
C27 C28 H28 119.5
C23 C28 H28 119.5
C30 C29 C34 118.0(4)
C30 C29 C20 121.7(4)
C34 C29 C20 120.3(4)
C31 C30 C29 121.0(5)
C31 C30 H30 119.5
C29 C30 H30 119.5
C32 C31 C30 120.7(5)
C32 C31 H31 119.6
C30 C31 H31 119.6
C33 C32 C31 119.1(5)
C33 C32 H32 120.5
C31 C32 H32 120.5
C32 C33 C34 121.1(5)
C32 C33 H33 119.4
C34 C33 H33 119.4
C33 C34 C29 120.1(5)
C33 C34 H34 119.9
C29 C34 H34 119.9
C22 C35 H35A 109.5
C22 C35 H35B 109.5
H35A C35 H35B 109.5
C22 C35 H35C 109.5
H35A C35 H35C 109.5
H35B C35 H35C 109.5
O4 C36 H36A 109.5
O4 C36 H36B 109.5
H36A C36 H36B 109.5
O4 C36 H36C 109.5
H36A C36 H36C 109.5
H36B C36 H36C 109.5
C1 N1 C4 109.7(3)
C1 N1 H1N 122(3)
C4 N1 H1N 117(3)
C19 N2 C22 109.1(4)
C19 N2 H2N 113(3)
C22 N2 H2N 121(3)
C4 O2 C17 114.6(3)
C22 O4 C36 114.4(3)

loop_
_geom_bond_atom_site_label_1
_geom_bond_atom_site_label_2
_geom_bond_distance
C1 N1 1.361(5)
C1 C2 1.383(5)
C1 C5 1.476(5)
C2 C3 1.428(5)
C2 C11 1.472(6)
C3 O1 1.238(4)
C3 C4 1.530(5)
C4 O2 1.412(5)
C4 N1 1.470(5)
C4 C18 1.513(6)
C5 C6 1.381(6)
C5 C10 1.383(5)
C6 C7 1.385(6)
C6 H6 0.9300
C7 C8 1.366(7)
C7 H7 0.9300
C8 C9 1.372(6)
C8 H8 0.9300
C9 C10 1.374(5)
C9 H9 0.9300
C10 H10 0.9300
C11 C16 1.390(6)
C11 C12 1.390(6)
C12 C13 1.381(6)
C12 H12 0.9300
C13 C14 1.366(7)
C13 H13 0.9300
C14 C15 1.365(6)
C14 H14 0.9300
C15 C16 1.386(6)
C15 H15 0.9300
C16 H16 0.9300
C17 O2 1.418(5)
C17 H17A 0.9600
C17 H17B 0.9600
C17 H17C 0.9600
C18 H18A 0.9600
C18 H18B 0.9600
C18 H18C 0.9600
C19 N2 1.364(5)
C19 C20 1.376(5)
C19 C23 1.475(6)
C20 C21 1.420(6)
C20 C29 1.471(6)
C21 O3 1.239(5)
C21 C22 1.539(6)
C22 O4 1.418(5)
C22 N2 1.454(5)
C22 C35 1.520(5)
C23 C24 1.385(6)
C23 C28 1.389(6)
C24 C25 1.371(6)
C24 H24 0.9300
C25 C26 1.380(7)
C25 H25 0.9300
C26 C27 1.369(7)
C26 H26 0.9300
C27 C28 1.377(6)
C27 H27 0.9300
C28 H28 0.9300
C29 C30 1.390(6)
C29 C34 1.393(6)
C30 C31 1.375(6)
C30 H30 0.9300
C31 C32 1.374(7)
C31 H31 0.9300
C32 C33 1.369(6)
C32 H32 0.9300
C33 C34 1.384(6)
C33 H33 0.9300
C34 H34 0.9300
C35 H35A 0.9600
C35 H35B 0.9600
C35 H35C 0.9600
C36 O4 1.432(5)
C36 H36A 0.9600
C36 H36B 0.9600
C36 H36C 0.9600
N1 H1N 0.93(4)
N2 H2N 0.86(4)

loop_
_geom_torsion_atom_site_label_1
_geom_torsion_atom_site_label_2
_geom_torsion_atom_site_label_3
_geom_torsion_atom_site_label_4
_geom_torsion
N1 C1 C2 C3 5.5(5)
C5 C1 C2 C3 -172.8(4)
N1 C1 C2 C11 -170.3(4)
C5 C1 C2 C11 11.5(7)
C1 C2 C3 O1 -177.7(5)
C11 C2 C3 O1 -1.9(8)
C1 C2 C3 C4 0.9(5)
C11 C2 C3 C4 176.7(4)
O1 C3 C4 O2 51.3(6)
C2 C3 C4 O2 -127.4(4)
O1 C3 C4 N1 172.6(4)
C2 C3 C4 N1 -6.1(5)
O1 C3 C4 C18 -67.9(5)
C2 C3 C4 C18 113.3(4)
N1 C1 C5 C6 36.1(6)
C2 C1 C5 C6 -145.8(5)
N1 C1 C5 C10 -141.7(4)
C2 C1 C5 C10 36.5(7)
C10 C5 C6 C7 -0.7(7)
C1 C5 C6 C7 -178.5(4)
C5 C6 C7 C8 0.6(7)
C6 C7 C8 C9 0.9(8)
C7 C8 C9 C10 -2.2(8)
C8 C9 C10 C5 2.0(7)
C6 C5 C10 C9 -0.6(6)
C1 C5 C10 C9 177.2(4)
C1 C2 C11 C16 -141.1(4)
C3 C2 C11 C16 43.9(6)
C1 C2 C11 C12 41.8(7)
C3 C2 C11 C12 -133.1(4)
C16 C11 C12 C13 1.5(6)
C2 C11 C12 C13 178.7(4)
C11 C12 C13 C14 -1.1(7)
C12 C13 C14 C15 0.6(8)
C13 C14 C15 C16 -0.5(8)
C14 C15 C16 C11 0.9(7)
C12 C11 C16 C15 -1.5(6)
C2 C11 C16 C15 -178.6(4)
N2 C19 C20 C21 5.4(5)
C23 C19 C20 C21 -173.5(4)
N2 C19 C20 C29 -170.0(4)
C23 C19 C20 C29 11.1(7)
C19 C20 C21 O3 -178.0(5)
C29 C20 C21 O3 -2.5(8)
C19 C20 C21 C22 0.7(5)
C29 C20 C21 C22 176.3(4)
O3 C21 C22 O4 51.0(6)
C20 C21 C22 O4 -127.9(4)
O3 C21 C22 N2 173.0(4)
C20 C21 C22 N2 -5.9(4)
O3 C21 C22 C35 -67.0(5)
C20 C21 C22 C35 114.1(4)
N2 C19 C23 C24 35.9(6)
C20 C19 C23 C24 -145.2(4)
N2 C19 C23 C28 -142.9(4)
C20 C19 C23 C28 35.9(6)
C28 C23 C24 C25 0.1(6)
C19 C23 C24 C25 -178.8(4)
C23 C24 C25 C26 0.3(7)
C24 C25 C26 C27 0.3(8)
C25 C26 C27 C28 -1.3(7)
C26 C27 C28 C23 1.7(7)
C24 C23 C28 C27 -1.1(6)
C19 C23 C28 C27 177.8(4)
C19 C20 C29 C30 44.7(6)
C21 C20 C29 C30 -130.0(5)
C19 C20 C29 C34 -136.9(5)
C21 C20 C29 C34 48.5(6)
C34 C29 C30 C31 -0.3(6)
C20 C29 C30 C31 178.2(4)
C29 C30 C31 C32 0.7(7)
C30 C31 C32 C33 -0.6(7)
C31 C32 C33 C34 0.2(7)
C32 C33 C34 C29 0.2(7)
C30 C29 C34 C33 -0.1(6)
C20 C29 C34 C33 -178.6(4)
C2 C1 N1 C4 -9.9(5)
C5 C1 N1 C4 168.6(4)
O2 C4 N1 C1 131.7(4)
C18 C4 N1 C1 -110.1(4)
C3 C4 N1 C1 9.4(5)
C20 C19 N2 C22 -9.6(5)
C23 C19 N2 C22 169.4(3)
O4 C22 N2 C19 131.6(3)
C35 C22 N2 C19 -110.8(4)
C21 C22 N2 C19 9.0(4)
N1 C4 O2 C17 -63.1(5)
C18 C4 O2 C17 174.8(4)
C3 C4 O2 C17 51.8(5)
N2 C22 O4 C36 -62.7(4)
C35 C22 O4 C36 175.4(3)
C21 C22 O4 C36 53.2(5)
